data_7056924
loop_
_publ_author_name
'Thakur, Neha'
'Pandey, Mrituanjay D.'
'Pandey, Rampal'

_publ_section_title
;
 A uniquely fabricated Cu(ii)-metallacycle as a reusable highly sensitive
 dual-channel and practically functional metalloreceptor for Fe3+ and Ca2+
 ions: an inorganic site of cation detection
;
_journal_issue 5
_journal_name_full 'New Journal of Chemistry'
_journal_page_first 3582
_journal_paper_doi 10.1039/C7NJ03294C
_journal_volume 42
_journal_year 2018
_chemical_formula_moiety '4(C6 H11 N3 O3)'
_chemical_formula_sum 'C6 H11 N3 O3'
_chemical_formula_weight 173.18
_space_group_crystal_system orthorhombic
_space_group_IT_number 62
_space_group_name_Hall '-P 2ac 2n'
_space_group_name_H-M_alt 'P n m a'
_symmetry_space_group_name_Hall '-P 2ac 2n'
_symmetry_space_group_name_H-M 'P n m a'
_atom_sites_solution_hydrogens geom
_atom_sites_solution_primary direct
_atom_sites_solution_secondary difmap
_audit_creation_date 2015-10-05
_audit_creation_method
;
  Olex2 1.1
  (compiled Nov  1 2011 20:42:30, GUI svn.r3906)
;
_audit_update_record
;
2016-09-22 deposited with the CCDC.
2018-01-22 downloaded from the CCDC.
;
_cell_angle_alpha 90.00
_cell_angle_beta 90.00
_cell_angle_gamma 90.00
_cell_formula_units_Z 4
_cell_length_a 8.442(4)
_cell_length_b 6.7270(13)
_cell_length_c 14.467(3)
_cell_measurement_reflns_used 173
_cell_measurement_temperature 277(2)
_cell_measurement_theta_max 28.01
_cell_measurement_theta_min 2.27
_cell_volume 821.6(5)
_computing_molecular_graphics
;
O. V. Dolomanov, L. J. Bourhis, R. J. Gildea, J. A. K. Howard and H. Puschmann,
OLEX2: a complete structure solution, refinement and analysis program.
J. Appl. Cryst. (2009). 42, 339-341.
;
_computing_publication_material
;
O. V. Dolomanov, L. J. Bourhis, R. J. Gildea, J. A. K. Howard and H. Puschmann,
OLEX2: a complete structure solution, refinement and analysis program.
J. Appl. Cryst. (2009). 42, 339-341.
;
_computing_structure_refinement
;
olex2.refine (L.J. Bourhis, O.V. Dolomanov, R.J. Gildea, J.A.K. Howard,
H. Puschmann, in preparation, 2011)
;
_computing_structure_solution 'SHELXS-97 (Sheldrick, 1990)'
_diffrn_ambient_temperature 277(2)
_diffrn_measured_fraction_theta_full 0.997
_diffrn_measured_fraction_theta_max 0.997
_diffrn_measurement_device_type 'Rigaku ip'
_diffrn_measurement_method '\f and \w'
_diffrn_radiation_monochromator graphite
_diffrn_radiation_type MoK\a
_diffrn_radiation_wavelength 0.71073
_diffrn_reflns_av_R_equivalents 0.0676
_diffrn_reflns_av_unetI/netI 0.0364
_diffrn_reflns_limit_h_max 10
_diffrn_reflns_limit_h_min -10
_diffrn_reflns_limit_k_max 7
_diffrn_reflns_limit_k_min -8
_diffrn_reflns_limit_l_max 17
_diffrn_reflns_limit_l_min -17
_diffrn_reflns_number 5749
_diffrn_reflns_theta_full 25.00
_diffrn_reflns_theta_max 25.00
_diffrn_reflns_theta_min 3.34
_diffrn_source 'fine-focus sealed tube'
_exptl_absorpt_coefficient_mu 0.113
_exptl_absorpt_correction_T_max 0.464
_exptl_absorpt_correction_T_min 0.329
_exptl_absorpt_correction_type multi-scan
_exptl_absorpt_process_details 'SADABS v. 2.03 (Sheldrick, 2008)'
_exptl_crystal_colour white
_exptl_crystal_density_diffrn 1.400
_exptl_crystal_density_method 'not measured'
_exptl_crystal_description Block
_exptl_crystal_F_000 368
_exptl_crystal_size_max 0.3
_exptl_crystal_size_mid 0.2
_exptl_crystal_size_min 0.1
_refine_diff_density_max 0.821
_refine_diff_density_min -0.600
_refine_diff_density_rms 0.126
_refine_ls_extinction_coef 0.002(10)
_refine_ls_extinction_expression Fc^*^=kFc[1+0.001xFc^2^\l^3^/sin(2\q)]^-1/4^
_refine_ls_extinction_method SHELXL
_refine_ls_goodness_of_fit_ref 1.776
_refine_ls_hydrogen_treatment mixed
_refine_ls_matrix_type full
_refine_ls_number_parameters 76
_refine_ls_number_reflns 785
_refine_ls_number_restraints 0
_refine_ls_restrained_S_all 1.776
_refine_ls_R_factor_all 0.1679
_refine_ls_R_factor_gt 0.1516
_refine_ls_shift/su_max 0.157
_refine_ls_shift/su_mean 0.106
_refine_ls_structure_factor_coef Fsqd
_refine_ls_weighting_details 'calc w=1/[\s^2^(Fo^2^)+(0.2000P)^2^+0.0000P] where P=(Fo^2^+2Fc^2^)/3'
_refine_ls_weighting_scheme calc
_refine_ls_wR_factor_gt 0.4348
_refine_ls_wR_factor_ref 0.4455
_reflns_number_gt 521
_reflns_number_total 785
_reflns_threshold_expression >2sigma(I)
_cod_data_source_file c7nj03294c2.cif
_cod_data_source_block 2
_cod_depositor_comments 'Adding full bibliography for 7056923--7056926.cif.'
_cod_database_code 7056924

loop_
_space_group_symop_id
_space_group_symop_operation_xyz
1 'x, y, z'
2 '-x+1/2, -y, z+1/2'
3 'x+1/2, -y+1/2, -z+1/2'
4 '-x, y+1/2, -z'
5 '-x, -y, -z'
6 'x-1/2, y, -z-1/2'
7 '-x-1/2, y-1/2, z-1/2'
8 'x, -y-1/2, z'

loop_
_atom_site_label
_atom_site_type_symbol
_atom_site_fract_x
_atom_site_fract_y
_atom_site_fract_z
_atom_site_U_iso_or_equiv
_atom_site_adp_type
_atom_site_occupancy
_atom_site_symmetry_multiplicity
_atom_site_calc_flag
_atom_site_refinement_flags
O1 O 0.6650(8) 0.2500 -0.1348(5) 0.076(2) Uani 1 2 d S
O2 O 0.1597(8) 0.2500 -0.0351(6) 0.088(3) Uani 1 2 d S
O3 O 0.5577(7) 0.2500 0.1717(5) 0.069(2) Uani 1 2 d S
N1 N 0.4099(10) 0.2500 -0.0883(5) 0.060(2) Uani 1 2 d S
N2 N 0.3592(10) 0.2500 0.0730(5) 0.063(2) Uani 1 2 d S
N3 N 0.6244(9) 0.2500 0.0187(5) 0.056(2) Uani 1 2 d S
C1 C 0.5604(11) 0.2500 -0.0676(7) 0.057(3) Uani 1 2 d S
C2 C 0.6112(19) 0.2500 -0.2255(7) 0.101(5) Uani 1 2 d S
H2A H 0.5102 0.1871 -0.2344 0.122 Uiso 0.50 1 d PR
H2B H 0.6937 0.1946 -0.2594 0.122 Uiso 1 1 d R
H8A H 0.5783 0.3761 -0.2441 0.122 Uiso 1 1 d R
C3 C 0.3145(11) 0.2500 -0.0131(6) 0.056(2) Uani 1 2 d S
C4 C 0.0479(14) 0.2500 0.0387(8) 0.103(4) Uani 1 2 d S
H4A H 0.0800 0.1555 0.0848 0.154 Uiso 0.50 1 calc PR
H4B H -0.0547 0.2142 0.0153 0.154 Uiso 0.50 1 calc PR
H4C H 0.0430 0.3802 0.0657 0.154 Uiso 0.50 1 calc PR
C5 C 0.5141(11) 0.2500 0.0852(6) 0.056(2) Uani 1 2 d S
C6 C 0.7198(13) 0.2500 0.1945(7) 0.087(4) Uani 1 2 d S
H6A H 0.7772 0.1726 0.1499 0.131 Uiso 0.50 1 calc PR
H6B H 0.7338 0.1934 0.2548 0.131 Uiso 0.50 1 calc PR
H6C H 0.7589 0.3840 0.1943 0.131 Uiso 0.50 1 calc PR

loop_
_atom_site_aniso_label
_atom_site_aniso_U_11
_atom_site_aniso_U_22
_atom_site_aniso_U_33
_atom_site_aniso_U_23
_atom_site_aniso_U_13
_atom_site_aniso_U_12
O1 0.091(6) 0.084(4) 0.053(4) 0.000 0.032(4) 0.000
O2 0.046(4) 0.137(7) 0.083(5) 0.000 -0.020(3) 0.000
O3 0.050(4) 0.095(5) 0.062(4) 0.000 -0.006(3) 0.000
N1 0.064(5) 0.065(4) 0.051(4) 0.000 -0.005(4) 0.000
N2 0.075(5) 0.063(4) 0.052(5) 0.000 0.003(4) 0.000
N3 0.043(4) 0.062(4) 0.062(5) 0.000 -0.009(3) 0.000
C1 0.055(5) 0.050(4) 0.067(6) 0.000 0.022(5) 0.000
C2 0.147(13) 0.092(7) 0.065(8) 0.000 0.036(8) 0.000
C3 0.050(5) 0.068(5) 0.049(5) 0.000 0.005(4) 0.000
C4 0.061(7) 0.173(13) 0.074(8) 0.000 -0.003(6) 0.000
C5 0.062(5) 0.051(4) 0.053(5) 0.000 -0.001(4) 0.000
C6 0.063(6) 0.129(10) 0.069(7) 0.000 -0.017(6) 0.000

loop_
_atom_type_symbol
_atom_type_description
_atom_type_scat_dispersion_real
_atom_type_scat_dispersion_imag
_atom_type_scat_source
C C 0.0033 0.0016 'International Tables Vol C Tables 4.2.6.8 and 6.1.1.4'
H H 0.0000 0.0000 'International Tables Vol C Tables 4.2.6.8 and 6.1.1.4'
N N 0.0061 0.0033 'International Tables Vol C Tables 4.2.6.8 and 6.1.1.4'
O O 0.0106 0.0060 'International Tables Vol C Tables 4.2.6.8 and 6.1.1.4'

loop_
_geom_angle_atom_site_label_1
_geom_angle_atom_site_label_2
_geom_angle_atom_site_label_3
_geom_angle
C1 O1 C2 118.7(10)
C3 O2 C4 117.7(9)
C5 O3 C6 119.9(8)
C1 N1 C3 113.2(8)
C3 N2 C5 114.5(8)
C5 N3 C1 112.5(8)
O1 C1 N3 114.4(8)
N1 C1 O1 119.0(9)
N1 C1 N3 126.6(8)
O1 C2 H2A 114.6
O1 C2 H2B 104.7
O1 C2 H8A 111.7
H2A C2 H2B 114.7
H2A C2 H8A 95.6
H2B C2 H8A 115.8
O2 C3 N1 112.8(8)
N2 C3 O2 120.6(8)
N2 C3 N1 126.7(9)
O2 C4 H4A 109.5
O2 C4 H4B 109.4
O2 C4 H4C 109.5
H4A C4 H4B 109.5
H4A C4 H4C 109.5
H4B C4 H4C 109.5
O3 C5 N2 114.0(8)
N3 C5 O3 119.5(8)
N3 C5 N2 126.4(9)
O3 C6 H6A 109.5
O3 C6 H6B 109.4
O3 C6 H6C 109.5
H6A C6 H6B 109.5
H6A C6 H6C 109.5
H6B C6 H6C 109.5

loop_
_geom_bond_atom_site_label_1
_geom_bond_atom_site_label_2
_geom_bond_distance
O1 C1 1.312(10)
O1 C2 1.389(13)
O2 C3 1.345(11)
O2 C4 1.426(15)
O3 C5 1.304(11)
O3 C6 1.408(12)
N1 C1 1.305(12)
N1 C3 1.355(12)
N2 C3 1.301(11)
N2 C5 1.320(12)
N3 C1 1.362(12)
N3 C5 1.338(11)
C2 H2A 0.9603
C2 H2B 0.9295
C2 H8A 0.9319
C4 H4A 0.9600
C4 H4B 0.9600
C4 H4C 0.9600
C6 H6A 0.9600
C6 H6B 0.9600
C6 H6C 0.9600
